data_7128377
loop_
_publ_author_name
'Meng, Qian-Ru'
'Xu, Wei-Jian'
'Hu, Wang-Hua'
'Ye, Hui'
'Chen, Xiao-Xian'
'Yuan, Wei'
'Zhang, Wei-Xiong'
'Chen, Xiao-Ming'

_publ_section_title
;
 An unprecedented hexagonal double perovskite organic-inorganic hybrid
 ferroelastic material: (piperidinium)<sub>2</sub>[KBiCl<sub>6</sub>].
;
_journal_issue 51
_journal_name_full 'Chemical communications (Cambridge, England)'
_journal_page_first 6292
_journal_page_last 6295
_journal_paper_doi 10.1039/d1cc02085d
_journal_volume 57
_journal_year 2021
_chemical_formula_moiety 'Bi Cl6 K, 2(C5 H12 N)'
_chemical_formula_sum 'C10 H24 Bi Cl6 K N2'
_chemical_formula_weight 633.09
_space_group_crystal_system monoclinic
_space_group_IT_number 12
_space_group_name_Hall '-C 2y'
_space_group_name_H-M_alt 'C 1 2/m 1'
_atom_sites_solution_hydrogens geom
_audit_creation_date 2021-04-06
_audit_creation_method
;
Olex2 1.2
(compiled 2018.05.29 svn.r3508 for OlexSys, GUI svn.r5506)
;
_audit_update_record
;
2021-04-15 deposited with the CCDC.	2021-05-24 downloaded from the CCDC.
;
_cell_angle_alpha 90
_cell_angle_beta 91.632(4)
_cell_angle_gamma 90
_cell_formula_units_Z 2
_cell_length_a 17.4817(9)
_cell_length_b 7.7663(4)
_cell_length_c 7.7181(3)
_cell_measurement_reflns_used 2118
_cell_measurement_temperature 298.00(10)
_cell_measurement_theta_max 30.0440
_cell_measurement_theta_min 5.1310
_cell_volume 1047.45(9)
_computing_cell_refinement 'CrysAlisPro 1.171.39.46 (Rigaku OD, 2018)'
_computing_data_collection 'CrysAlisPro 1.171.39.46 (Rigaku OD, 2018)'
_computing_data_reduction 'CrysAlisPro 1.171.39.46 (Rigaku OD, 2018)'
_computing_molecular_graphics 'Olex2 (Dolomanov et al., 2009)'
_computing_publication_material 'Olex2 (Dolomanov et al., 2009)'
_computing_structure_refinement 'ShelXL (Sheldrick, 2015)'
_computing_structure_solution 'SHELXS-97 (Sheldrick, 1990)'
_diffrn_ambient_environment air
_diffrn_ambient_temperature 298.00(10)
_diffrn_detector 'CCD plate'
_diffrn_detector_area_resol_mean 5.2913
_diffrn_detector_type AtlasS2
_diffrn_measured_fraction_theta_full 0.997
_diffrn_measured_fraction_theta_max 0.997
_diffrn_measurement_details
;
List of Runs (angles in degrees, time in seconds):

  # Type    Start    End  Width  t~exp~   \w     \q     \k     \f   Frames
#--------------------------------------------------------------------------
  1  \w     -5.00  29.00   1.00    7.50    --  -12.17 -99.00 150.00   34
  2  \w    -13.00  23.00   1.00    7.50    --  -12.17 -99.00  30.00   36
  3  \w    -42.00  -5.00   1.00    7.50    --  -12.17 -57.00  90.00   37
  4  \w    -37.00  61.00   1.00    7.50    --  -12.17  38.00 -60.00   98
;
_diffrn_measurement_device 'four-circle diffractometer'
_diffrn_measurement_device_type 'SuperNova, Dual, Cu at home/near, AtlasS2'
_diffrn_measurement_method '\w scans'
_diffrn_orient_matrix_type 'CrysAlisPro convention (1999,Acta A55,543-557)'
_diffrn_orient_matrix_UB_11 -0.0242236000
_diffrn_orient_matrix_UB_12 -0.0687312000
_diffrn_orient_matrix_UB_13 -0.0271941000
_diffrn_orient_matrix_UB_21 -0.0111244000
_diffrn_orient_matrix_UB_22 0.0472895000
_diffrn_orient_matrix_UB_23 -0.0751982000
_diffrn_orient_matrix_UB_31 0.0306144000
_diffrn_orient_matrix_UB_32 -0.0371706000
_diffrn_orient_matrix_UB_33 -0.0453505000
_diffrn_radiation_monochromator mirror
_diffrn_radiation_probe x-ray
_diffrn_radiation_type MoK\a
_diffrn_radiation_wavelength 0.71073
_diffrn_reflns_av_R_equivalents 0.0230
_diffrn_reflns_av_unetI/netI 0.0323
_diffrn_reflns_Laue_measured_fraction_full 0.997
_diffrn_reflns_Laue_measured_fraction_max 0.997
_diffrn_reflns_limit_h_max 20
_diffrn_reflns_limit_h_min -21
_diffrn_reflns_limit_k_max 7
_diffrn_reflns_limit_k_min -9
_diffrn_reflns_limit_l_max 9
_diffrn_reflns_limit_l_min -7
_diffrn_reflns_number 2527
_diffrn_reflns_point_group_measured_fraction_full 0.997
_diffrn_reflns_point_group_measured_fraction_max 0.997
_diffrn_reflns_theta_full 25.242
_diffrn_reflns_theta_max 25.987
_diffrn_reflns_theta_min 3.473
_diffrn_source 'micro-focus sealed X-ray tube'
_diffrn_source_type 'SuperNova (Mo) X-ray Source'
_exptl_absorpt_coefficient_mu 9.373
_exptl_absorpt_correction_T_max 1.00000
_exptl_absorpt_correction_T_min 0.57054
_exptl_absorpt_correction_type multi-scan
_exptl_absorpt_process_details
;
CrysAlisPro 1.171.39.46 (Rigaku Oxford Diffraction, 2018)
Empirical absorption correction using spherical harmonics,
 implemented in SCALE3 ABSPACK scaling algorithm.
;
_exptl_crystal_colour 'clear light colourless'
_exptl_crystal_colour_lustre clear
_exptl_crystal_colour_modifier light
_exptl_crystal_colour_primary colourless
_exptl_crystal_density_diffrn 2.007
_exptl_crystal_density_method 'not measured'
_exptl_crystal_description block
_exptl_crystal_F_000 604
_exptl_crystal_size_max 0.2
_exptl_crystal_size_mid 0.2
_exptl_crystal_size_min 0.2
_refine_diff_density_max 0.678
_refine_diff_density_min -0.605
_refine_diff_density_rms 0.091
_refine_ls_extinction_coef 0.00152(19)
_refine_ls_extinction_expression Fc^*^=kFc[1+0.001xFc^2^\l^3^/sin(2\q)]^-1/4^
_refine_ls_extinction_method 'SHELXL-2014/7 (Sheldrick 2014'
_refine_ls_goodness_of_fit_ref 1.034
_refine_ls_hydrogen_treatment constr
_refine_ls_matrix_type full
_refine_ls_number_parameters 79
_refine_ls_number_reflns 1112
_refine_ls_number_restraints 0
_refine_ls_restrained_S_all 1.034
_refine_ls_R_factor_all 0.0206
_refine_ls_R_factor_gt 0.0201
_refine_ls_shift/su_max 0.000
_refine_ls_shift/su_mean 0.000
_refine_ls_structure_factor_coef Fsqd
_refine_ls_weighting_details 'w=1/[\s^2^(Fo^2^)+(0.0161P)^2^] where P=(Fo^2^+2Fc^2^)/3'
_refine_ls_weighting_scheme calc
_refine_ls_wR_factor_gt 0.0384
_refine_ls_wR_factor_ref 0.0386
_reflns_Friedel_coverage 0.000
_reflns_number_gt 1108
_reflns_number_total 1112
_reflns_threshold_expression 'I > 2\s(I)'
_cod_data_source_file d1cc02085d3.cif
_cod_data_source_block cell_transformed_CCDC1
_cod_depositor_comments 'Adding full bibliography for 7128376--7128377.cif.'
_cod_database_code 7128377
_shelx_shelxl_version_number 2014/7
_chemical_oxdiff_formula 'C H Bi N Cl K'
_chemical_oxdiff_usercomment MQR-2
_shelx_space_group_comment
;
The symmetry employed for this shelxl refinement is uniquely defined
by the following loop, which should always be used as a source of
symmetry information in preference to the above space-group names.
They are only intended as comments.
;
_shelx_estimated_absorpt_t_max 0.256
_shelx_estimated_absorpt_t_min 0.256
_reflns_odcompleteness_completeness 99.76
_reflns_odcompleteness_iscentric 1
_reflns_odcompleteness_theta 27.04
_olex2_refinement_description
;
1. Fixed Uiso
 At 1.2 times of:
  All C(H,H) groups, All N(H,H) groups
2. Others
 Fixed Sof: C1(0.5) H1A(0.5) H1B(0.5) N1(0.5) H1C(0.5) H1D(0.5) C3(0.5)
 H3A(0.5) H3B(0.5) C5(0.5) H5A(0.5) H5B(0.5) C4(0.5) H4A(0.5) H4B(0.5) C2(0.5)
 H2A(0.5) H2B(0.5)
3.a Secondary CH2 refined with riding coordinates:
 C1(H1A,H1B), N1(H1C,H1D), C3(H3A,H3B), C5(H5A,H5B), C4(H4A,H4B), C2(H2A,H2B)
;
_olex2_submission_special_instructions 'No special instructions were received'
_oxdiff_exptl_absorpt_empirical_details
;
Empirical correction (ABSPACK) includes:
- Absorption correction using spherical harmonics
- Frame scaling
;
_oxdiff_exptl_absorpt_empirical_full_max 1.400
_oxdiff_exptl_absorpt_empirical_full_min 0.734

loop_
_space_group_symop_operation_xyz
'x, y, z'
'-x, y, -z'
'x+1/2, y+1/2, z'
'-x+1/2, y+1/2, -z'
'-x, -y, -z'
'x, -y, z'
'-x+1/2, -y+1/2, -z'
'x+1/2, -y+1/2, z'

loop_
_atom_site_label
_atom_site_type_symbol
_atom_site_fract_x
_atom_site_fract_y
_atom_site_fract_z
_atom_site_U_iso_or_equiv
_atom_site_adp_type
_atom_site_occupancy
_atom_site_site_symmetry_order
_atom_site_calc_flag
_atom_site_refinement_flags_posn
_atom_site_refinement_flags_adp
_atom_site_refinement_flags_occupancy
_atom_site_disorder_assembly
_atom_site_disorder_group
Bi1 Bi 0.0000 0.0000 0.5000 0.03921(12) Uani 1 4 d S T P . .
K1 K 0.0000 0.0000 0.0000 0.0646(5) Uani 1 4 d S T P . .
Cl2 Cl 0.12532(7) 0.0000 0.71359(15) 0.0625(4) Uani 1 2 d S T P . .
Cl1 Cl 0.05584(6) 0.25005(13) 0.29619(11) 0.0605(3) Uani 1 1 d . . . . .
C1 C 0.1796(5) 0.532(4) 0.5907(8) 0.074(7) Uani 0.5 1 d . . . A -1
H1A H 0.1750 0.4955 0.4706 0.089 Uiso 0.5 1 calc R . . A -1
H1B H 0.1858 0.6558 0.5936 0.089 Uiso 0.5 1 calc R . . A -1
N1 N 0.1091(3) 0.481(12) 0.6856(8) 0.086(11) Uani 0.5 1 d . . . A -1
H1C H 0.0681 0.5274 0.6334 0.103 Uiso 0.5 1 calc R . . A -1
H1D H 0.1038 0.3668 0.6824 0.103 Uiso 0.5 1 calc R . . A -1
C3 C 0.2532(4) 0.514(10) 0.8635(8) 0.091(7) Uani 0.5 1 d . . . A -1
H3A H 0.2978 0.4650 0.9226 0.109 Uiso 0.5 1 calc R . . A -1
H3B H 0.2580 0.6383 0.8642 0.109 Uiso 0.5 1 calc R . . A -1
C5 C 0.1145(4) 0.5393(15) 0.8688(10) 0.075(4) Uani 0.5 1 d . . . A -1
H5A H 0.1193 0.6637 0.8730 0.090 Uiso 0.5 1 calc R . . A -1
H5B H 0.0685 0.5070 0.9283 0.090 Uiso 0.5 1 calc R . . A -1
C4 C 0.1809(5) 0.460(2) 0.9534(9) 0.080(5) Uani 0.5 1 d . . . A -1
H4A H 0.1758 0.3357 0.9494 0.096 Uiso 0.5 1 calc R . . A -1
H4B H 0.1841 0.4949 1.0741 0.096 Uiso 0.5 1 calc R . . A -1
C2 C 0.2467(4) 0.4471(14) 0.6768(8) 0.077(4) Uani 0.5 1 d . . . A -1
H2A H 0.2929 0.4742 0.6156 0.093 Uiso 0.5 1 calc R . . A -1
H2B H 0.2400 0.3231 0.6765 0.093 Uiso 0.5 1 calc R . . A -1

loop_
_atom_site_aniso_label
_atom_site_aniso_U_11
_atom_site_aniso_U_22
_atom_site_aniso_U_33
_atom_site_aniso_U_23
_atom_site_aniso_U_13
_atom_site_aniso_U_12
Bi1 0.04756(18) 0.03867(18) 0.03141(15) 0.000 0.00118(9) 0.000
K1 0.0877(13) 0.0725(13) 0.0340(7) 0.000 0.0103(7) 0.000
Cl2 0.0474(7) 0.0948(12) 0.0452(6) 0.000 -0.0042(5) 0.000
Cl1 0.0733(7) 0.0538(6) 0.0549(5) 0.0100(5) 0.0065(4) -0.0166(5)
C1 0.097(6) 0.07(2) 0.051(3) 0.008(6) -0.015(3) -0.005(6)
N1 0.049(3) 0.09(3) 0.114(5) -0.015(16) -0.027(3) 0.006(8)
C3 0.056(4) 0.15(2) 0.068(4) 0.011(17) -0.016(3) -0.02(2)
C5 0.061(5) 0.057(12) 0.110(6) -0.011(5) 0.029(4) 0.001(4)
C4 0.102(6) 0.079(16) 0.061(4) 0.011(5) 0.018(4) 0.007(6)
C2 0.058(5) 0.103(13) 0.071(4) 0.009(5) 0.017(3) 0.002(5)

loop_
_atom_type_symbol
_atom_type_description
_atom_type_scat_dispersion_real
_atom_type_scat_dispersion_imag
_atom_type_scat_source
C C 0.0033 0.0016 'International Tables Vol C Tables 4.2.6.8 and 6.1.1.4'
H H 0.0000 0.0000 'International Tables Vol C Tables 4.2.6.8 and 6.1.1.4'
Bi Bi -4.1077 10.2566 'International Tables Vol C Tables 4.2.6.8 and 6.1.1.4'
Cl Cl 0.1484 0.1585 'International Tables Vol C Tables 4.2.6.8 and 6.1.1.4'
K K 0.2009 0.2494 'International Tables Vol C Tables 4.2.6.8 and 6.1.1.4'
N N 0.0061 0.0033 'International Tables Vol C Tables 4.2.6.8 and 6.1.1.4'

loop_
_geom_angle_atom_site_label_1
_geom_angle_atom_site_label_2
_geom_angle_atom_site_label_3
_geom_angle
_geom_angle_site_symmetry_1
_geom_angle_site_symmetry_3
_geom_angle_publ_flag
K1 Bi1 K1 180.0 1_556 . ?
Cl2 Bi1 K1 54.08(2) 5_556 . ?
Cl2 Bi1 K1 54.08(2) . 1_556 ?
Cl2 Bi1 K1 125.92(2) . . ?
Cl2 Bi1 K1 125.92(2) 5_556 1_556 ?
Cl2 Bi1 Cl2 180.0 . 5_556 ?
Cl1 Bi1 K1 53.63(2) 5_556 1_556 ?
Cl1 Bi1 K1 126.37(2) 2_556 . ?
Cl1 Bi1 K1 126.37(2) . 1_556 ?
Cl1 Bi1 K1 53.63(2) . . ?
Cl1 Bi1 K1 126.37(2) 6 1_556 ?
Cl1 Bi1 K1 126.37(2) 5_556 . ?
Cl1 Bi1 K1 53.63(2) 2_556 1_556 ?
Cl1 Bi1 K1 53.63(2) 6 . ?
Cl1 Bi1 Cl2 93.16(3) . . ?
Cl1 Bi1 Cl2 93.16(3) 5_556 5_556 ?
Cl1 Bi1 Cl2 93.16(3) 2_556 5_556 ?
Cl1 Bi1 Cl2 93.16(3) 6 . ?
Cl1 Bi1 Cl2 86.84(3) 6 5_556 ?
Cl1 Bi1 Cl2 86.84(3) 2_556 . ?
Cl1 Bi1 Cl2 86.84(3) 5_556 . ?
Cl1 Bi1 Cl2 86.84(3) . 5_556 ?
Cl1 Bi1 Cl1 92.02(4) . 6 ?
Cl1 Bi1 Cl1 87.98(4) 6 5_556 ?
Cl1 Bi1 Cl1 180.00(3) 6 2_556 ?
Cl1 Bi1 Cl1 92.02(4) 2_556 5_556 ?
Cl1 Bi1 Cl1 87.98(4) . 2_556 ?
Cl1 Bi1 Cl1 180.0 . 5_556 ?
Bi1 K1 Bi1 180.0 . 1_554 ?
Cl2 K1 Bi1 43.93(2) 1_554 1_554 ?
Cl2 K1 Bi1 136.07(2) 5_556 1_554 ?
Cl2 K1 Bi1 136.07(2) 1_554 . ?
Cl2 K1 Bi1 43.93(2) 5_556 . ?
Cl2 K1 Cl2 180.00(3) 1_554 5_556 ?
Cl1 K1 Bi1 43.902(16) 2 1_554 ?
Cl1 K1 Bi1 43.902(16) 6 . ?
Cl1 K1 Bi1 136.098(16) . 1_554 ?
Cl1 K1 Bi1 136.098(16) 5 . ?
Cl1 K1 Bi1 136.098(16) 6 1_554 ?
Cl1 K1 Bi1 136.098(16) 2 . ?
Cl1 K1 Bi1 43.902(16) 5 1_554 ?
Cl1 K1 Bi1 43.902(15) . . ?
Cl1 K1 Cl2 72.37(2) . 5_556 ?
Cl1 K1 Cl2 107.63(2) 5 5_556 ?
Cl1 K1 Cl2 107.63(2) 2 5_556 ?
Cl1 K1 Cl2 107.63(2) 6 1_554 ?
Cl1 K1 Cl2 72.37(2) 6 5_556 ?
Cl1 K1 Cl2 72.37(2) 2 1_554 ?
Cl1 K1 Cl2 107.63(2) . 1_554 ?
Cl1 K1 Cl2 72.37(2) 5 1_554 ?
Cl1 K1 Cl1 180.00(3) 6 2 ?
Cl1 K1 Cl1 103.42(4) 5 6 ?
Cl1 K1 Cl1 103.42(4) 2 . ?
Cl1 K1 Cl1 180.0 5 . ?
Cl1 K1 Cl1 76.58(4) 5 2 ?
Cl1 K1 Cl1 76.58(4) 6 . ?
Bi1 Cl2 K1 81.98(3) . 1_556 ?
Bi1 Cl1 K1 82.47(3) . . ?
H1A C1 H1B 108.4 . . ?
N1 C1 H1A 110.0 . . ?
N1 C1 H1B 110.0 . . ?
C2 C1 H1A 110.0 . . ?
C2 C1 H1B 110.0 . . ?
C2 C1 N1 108(2) . . ?
C1 N1 H1C 109.5 . . ?
C1 N1 H1D 109.5 . . ?
H1C N1 H1D 108.1 . . ?
C5 N1 C1 111(3) . . ?
C5 N1 H1C 109.5 . . ?
C5 N1 H1D 109.5 . . ?
H3A C3 H3B 108.5 . . ?
C4 C3 H3A 110.3 . . ?
C4 C3 H3B 110.3 . . ?
C4 C3 C2 107(2) . . ?
C2 C3 H3A 110.3 . . ?
C2 C3 H3B 110.3 . . ?
N1 C5 H5A 109.9 . . ?
N1 C5 H5B 109.9 . . ?
H5A C5 H5B 108.3 . . ?
C4 C5 N1 109(2) . . ?
C4 C5 H5A 109.9 . . ?
C4 C5 H5B 109.9 . . ?
C3 C4 H4A 109.7 . . ?
C3 C4 H4B 109.7 . . ?
C5 C4 C3 110.0(18) . . ?
C5 C4 H4A 109.7 . . ?
C5 C4 H4B 109.7 . . ?
H4A C4 H4B 108.2 . . ?
C1 C2 C3 107.9(18) . . ?
C1 C2 H2A 110.1 . . ?
C1 C2 H2B 110.1 . . ?
C3 C2 H2A 110.1 . . ?
C3 C2 H2B 110.1 . . ?
H2A C2 H2B 108.4 . . ?

loop_
_geom_bond_atom_site_label_1
_geom_bond_atom_site_label_2
_geom_bond_distance
_geom_bond_site_symmetry_2
_geom_bond_publ_flag
Bi1 K1 3.85905(14) . ?
Bi1 K1 3.85905(14) 1_556 ?
Bi1 Cl2 2.7040(12) 5_556 ?
Bi1 Cl2 2.7040(12) . ?
Bi1 Cl1 2.6992(9) 6 ?
Bi1 Cl1 2.6992(9) 5_556 ?
Bi1 Cl1 2.6992(9) 2_556 ?
Bi1 Cl1 2.6992(9) . ?
K1 Bi1 3.85905(14) 1_554 ?
K1 Cl2 3.1562(12) 1_554 ?
K1 Cl2 3.1562(12) 5_556 ?
K1 Cl1 3.1342(10) 5 ?
K1 Cl1 3.1342(10) 2 ?
K1 Cl1 3.1342(10) . ?
K1 Cl1 3.1342(10) 6 ?
Cl2 K1 3.1562(12) 1_556 ?
C1 H1A 0.9700 . ?
C1 H1B 0.9700 . ?
C1 N1 1.50(3) . ?
C1 C2 1.485(16) . ?
N1 H1C 0.8900 . ?
N1 H1D 0.8900 . ?
N1 C5 1.49(3) . ?
C3 H3A 0.9700 . ?
C3 H3B 0.9700 . ?
C3 C4 1.52(2) . ?
C3 C2 1.53(3) . ?
C5 H5A 0.9700 . ?
C5 H5B 0.9700 . ?
C5 C4 1.453(12) . ?
C4 H4A 0.9700 . ?
C4 H4B 0.9700 . ?
C2 H2A 0.9700 . ?
C2 H2B 0.9700 . ?

loop_
_geom_torsion_atom_site_label_1
_geom_torsion_atom_site_label_2
_geom_torsion_atom_site_label_3
_geom_torsion_atom_site_label_4
_geom_torsion
_geom_torsion_site_symmetry_1
_geom_torsion_site_symmetry_2
_geom_torsion_site_symmetry_3
_geom_torsion_site_symmetry_4
_geom_torsion_publ_flag
C1 N1 C5 C4 -60(6) . . . . ?
N1 C1 C2 C3 -62(4) . . . . ?
N1 C5 C4 C3 61(4) . . . . ?
C4 C3 C2 C1 62(4) . . . . ?
C2 C1 N1 C5 61(6) . . . . ?
C2 C3 C4 C5 -62(4) . . . . ?
